data_7041973
loop_
_publ_author_name
'Lozada-Rodr\'iguez, Leticia'
'Pelayo-V\'azquez, Jos\'e B'
'Rangel-Salas, Irma I'
'Alvarado-Rodr\'iguez, Jos\'e G'
'Peregrina-Lucano, A Aar\'on'
'P\'erez-Centeno, Armando'
'L\'opez-Dellamary-Toral, Fernando A'
'Cortes-Llamas, Sara A'

_publ_section_title
;
 From metallic gold to [Au(NHC)2](+) complexes: an easy, one-pot method.
;
_journal_issue 12
_journal_name_full 'Dalton transactions (Cambridge, England : 2003)'
_journal_page_first 3809
_journal_page_last 3811
_journal_paper_doi 10.1039/c7dt00322f
_journal_volume 46
_journal_year 2017
_chemical_formula_moiety 'C30 H48 Au N4, B F4'
_chemical_formula_sum 'C30 H48 Au B F4 N4'
_chemical_formula_weight 748.50
_chemical_melting_point 453
_space_group_crystal_system tetragonal
_space_group_IT_number 95
_space_group_name_Hall 'P 4cw 2c'
_space_group_name_H-M_alt 'P 43 2 2'
_symmetry_space_group_name_Hall 'P 4cw 2c'
_symmetry_space_group_name_H-M 'P 43 2 2'
_atom_sites_solution_hydrogens geom
_atom_sites_solution_primary dual
_audit_creation_date 2016-10-10
_audit_creation_method
;
Olex2 1.2
(compiled 2016.09.09 svn.r3337 for OlexSys, GUI svn.r5227)
;
_audit_update_record
;
2016-12-15 deposited with the CCDC.
2017-02-08 downloaded from the CCDC.
;
_cell_angle_alpha 90
_cell_angle_beta 90
_cell_angle_gamma 90
_cell_formula_units_Z 4
_cell_length_a 13.93691(17)
_cell_length_b 13.93691(17)
_cell_length_c 17.2492(4)
_cell_measurement_reflns_used 13413
_cell_measurement_temperature 294
_cell_measurement_theta_max 77.3840
_cell_measurement_theta_min 4.0400
_cell_volume 3350.44(10)
_computing_cell_refinement
;
CrysAlisPro, Agilent Technologies,
Version 1.171.37.35 (release 13-08-2014 CrysAlis171 .NET)
(compiled Aug 13 2014,18:06:01)
;
_computing_data_collection
;
CrysAlisPro, Agilent Technologies,
Version 1.171.37.35 (release 13-08-2014 CrysAlis171 .NET)
(compiled Aug 13 2014,18:06:01)
;
_computing_data_reduction
;
CrysAlisPro, Agilent Technologies,
Version 1.171.37.35 (release 13-08-2014 CrysAlis171 .NET)
(compiled Aug 13 2014,18:06:01)
;
_computing_molecular_graphics 'Olex2 (Dolomanov et al., 2009)'
_computing_publication_material 'Olex2 (Dolomanov et al., 2009)'
_computing_structure_refinement 'ShelXL (Sheldrick, 2015)'
_computing_structure_solution 'ShelXT (Sheldrick, 2015)'
_diffrn_ambient_temperature 294
_diffrn_detector 'CCD plate'
_diffrn_detector_area_resol_mean 10.3659
_diffrn_detector_type Atlas
_diffrn_measured_fraction_theta_full 1.000
_diffrn_measured_fraction_theta_max 0.995
_diffrn_measurement_details
;
#__ type_ start__ end____ width___ exp.time_
  1 omega  -83.00   38.00   0.5000    4.0000
omega____ theta____ kappa____ phi______ frames
    -      -42.3574   19.0000    0.0000 242

#__ type_ start__ end____ width___ exp.time_
  2 omega   57.00  131.00   0.5000    4.0000
omega____ theta____ kappa____ phi______ frames
    -       42.3574  178.0000    0.0000 148

#__ type_ start__ end____ width___ exp.time_
  3 omega   38.00   91.00   0.5000   16.0000
omega____ theta____ kappa____ phi______ frames
    -      114.0000  -30.0000  150.0000 106

#__ type_ start__ end____ width___ exp.time_
  4 omega   31.00  109.00   0.5000   16.0000
omega____ theta____ kappa____ phi______ frames
    -      114.0000  -94.0000    0.0000 156

#__ type_ start__ end____ width___ exp.time_
  5 omega   38.00  147.00   0.5000   16.0000
omega____ theta____ kappa____ phi______ frames
    -      114.0000  -77.0000 -180.0000 218

#__ type_ start__ end____ width___ exp.time_
  6 omega   41.00   98.00   0.5000   16.0000
omega____ theta____ kappa____ phi______ frames
    -      114.0000  -45.0000  150.0000 114

#__ type_ start__ end____ width___ exp.time_
  7 omega   38.00   91.00   0.5000   16.0000
omega____ theta____ kappa____ phi______ frames
    -      114.0000  -30.0000   90.0000 106

#__ type_ start__ end____ width___ exp.time_
  8 omega   41.00   98.00   0.5000   16.0000
omega____ theta____ kappa____ phi______ frames
    -      114.0000  -45.0000 -150.0000 114

#__ type_ start__ end____ width___ exp.time_
  9 omega -122.00   -1.00   0.5000    4.0000
omega____ theta____ kappa____ phi______ frames
    -      -42.3574  -19.0000 -150.0000 242

#__ type_ start__ end____ width___ exp.time_
 10 omega -115.00  -14.00   0.5000    4.0000
omega____ theta____ kappa____ phi______ frames
    -      -42.3574  -57.0000    0.0000 202

#__ type_ start__ end____ width___ exp.time_
 11 omega   38.00   91.00   0.5000   16.0000
omega____ theta____ kappa____ phi______ frames
    -      114.0000  -30.0000   30.0000 106

#__ type_ start__ end____ width___ exp.time_
 12 omega   86.00  178.00   0.5000   16.0000
omega____ theta____ kappa____ phi______ frames
    -      114.0000   30.0000  120.0000 184

#__ type_ start__ end____ width___ exp.time_
 13 omega   61.00   86.00   0.5000   16.0000
omega____ theta____ kappa____ phi______ frames
    -      114.0000   15.0000  -60.0000 50

#__ type_ start__ end____ width___ exp.time_
 14 omega   88.00  178.00   0.5000   16.0000
omega____ theta____ kappa____ phi______ frames
    -      114.0000   45.0000 -180.0000 180
;
_diffrn_measurement_device 'four-circle diffractometer'
_diffrn_measurement_device_type 'Xcalibur, Atlas, Gemini'
_diffrn_measurement_method '\w scans'
_diffrn_orient_matrix_UB_11 -0.0017604000
_diffrn_orient_matrix_UB_12 -0.1045301000
_diffrn_orient_matrix_UB_13 -0.0289550000
_diffrn_orient_matrix_UB_21 -0.1098013000
_diffrn_orient_matrix_UB_22 -0.0024292000
_diffrn_orient_matrix_UB_23 0.0100486000
_diffrn_orient_matrix_UB_31 -0.0126325000
_diffrn_orient_matrix_UB_32 0.0357981000
_diffrn_orient_matrix_UB_33 -0.0839059000
_diffrn_radiation_monochromator graphite
_diffrn_radiation_probe x-ray
_diffrn_radiation_type CuK\a
_diffrn_radiation_wavelength 1.54184
_diffrn_reflns_av_R_equivalents 0.0776
_diffrn_reflns_av_unetI/netI 0.0313
_diffrn_reflns_Laue_measured_fraction_full 1.000
_diffrn_reflns_Laue_measured_fraction_max 0.995
_diffrn_reflns_limit_h_max 17
_diffrn_reflns_limit_h_min -17
_diffrn_reflns_limit_k_max 17
_diffrn_reflns_limit_k_min -17
_diffrn_reflns_limit_l_max 14
_diffrn_reflns_limit_l_min -21
_diffrn_reflns_number 21078
_diffrn_reflns_point_group_measured_fraction_full 1.000
_diffrn_reflns_point_group_measured_fraction_max 0.992
_diffrn_reflns_theta_full 67.684
_diffrn_reflns_theta_max 77.500
_diffrn_reflns_theta_min 3.171
_diffrn_source 'Enhance (Cu) X-ray Source'
_exptl_absorpt_coefficient_mu 8.638
_exptl_absorpt_correction_T_max 1.00000
_exptl_absorpt_correction_T_min 0.14598
_exptl_absorpt_correction_type multi-scan
_exptl_absorpt_process_details
;
CrysAlisPro, Agilent Technologies,
Version 1.171.37.35 (release 13-08-2014 CrysAlis171 .NET)
(compiled Aug 13 2014,18:06:01)
Empirical absorption correction using spherical harmonics,
 implemented in SCALE3 ABSPACK scaling algorithm.
;
_exptl_crystal_colour 'clear colourless'
_exptl_crystal_colour_lustre clear
_exptl_crystal_colour_primary colourless
_exptl_crystal_density_diffrn 1.484
_exptl_crystal_description block
_exptl_crystal_F_000 1504
_exptl_crystal_size_max 0.6
_exptl_crystal_size_mid 0.5
_exptl_crystal_size_min 0.45
_refine_diff_density_max 1.802
_refine_diff_density_min -1.632
_refine_diff_density_rms 0.141
_refine_ls_abs_structure_details
;
 Flack x determined using 1334 quotients [(I+)-(I-)]/[(I+)+(I-)]
 (Parsons, Flack and Wagner, Acta Cryst. B69 (2013) 249-259).
;
_refine_ls_abs_structure_Flack 0.023(14)
_refine_ls_extinction_method none
_refine_ls_goodness_of_fit_ref 1.146
_refine_ls_hydrogen_treatment constr
_refine_ls_matrix_type full
_refine_ls_number_parameters 315
_refine_ls_number_reflns 3541
_refine_ls_number_restraints 874
_refine_ls_restrained_S_all 1.072
_refine_ls_R_factor_all 0.0494
_refine_ls_R_factor_gt 0.0480
_refine_ls_shift/su_max 0.000
_refine_ls_shift/su_mean 0.000
_refine_ls_structure_factor_coef Fsqd
_refine_ls_weighting_details 'w=1/[\s^2^(Fo^2^)+(0.0884P)^2^+1.3416P] where P=(Fo^2^+2Fc^2^)/3'
_refine_ls_weighting_scheme calc
_refine_ls_wR_factor_gt 0.1290
_refine_ls_wR_factor_ref 0.1304
_reflns_Friedel_coverage 0.696
_reflns_Friedel_fraction_full 1.000
_reflns_Friedel_fraction_max 0.986
_reflns_number_gt 3383
_reflns_number_total 3541
_reflns_threshold_expression 'I > 2\s(I)'
_cod_data_source_file c7dt00322f2.cif
_cod_data_source_block 2e_16_75-b
_cod_depositor_comments 'Adding full bibliography for 7041969--7041974.cif.'
_cod_original_cell_volume 3350.44(12)
_cod_database_code 7041973
_shelx_space_group_comment
;
The symmetry employed for this shelxl refinement is uniquely defined
by the following loop, which should always be used as a source of
symmetry information in preference to the above space-group names.
They are only intended as comments.
;
_reflns_odcompleteness_completeness 99.95
_reflns_odcompleteness_iscentric 1
_reflns_odcompleteness_theta 74.33
_olex2_refinement_description
;
1. Fixed Uiso
 At 1.2 times of:
  All C(H) groups, All C(H,H) groups
2. Restrained distances
 C3-C4 \\sim C4-C5 \\sim C5-C6 \\sim C6-C7 \\sim C7-C8 \\sim C8-C3
 with sigma of 0.01
 N1-C3 \\sim N1-C3A
 with sigma of 0.01
3. Uiso/Uaniso restraints and constraints
C3 \\sim C4 \\sim C5 \\sim C6 \\sim C7 \\sim C8 \\sim C3A \\sim C4A \\sim C5A
\\sim C6A \\sim C7A \\sim C8A: within 2A with sigma of 0.01 and sigma for
terminal atoms of 0.02
C11 \\sim C12 \\sim C13 \\sim C14 \\sim C15 \\sim C16 \\sim C11A \\sim C12A
\\sim C13A \\sim C14A \\sim C15A \\sim C16A: within 2A with sigma of 0.01 and
sigma for terminal atoms of 0.02
B1 \\sim F1 \\sim F2 \\sim F3 \\sim F4: within 2A with sigma of 0.01 and sigma
for terminal atoms of 0.02
Uanis(B1) \\sim Ueq: with sigma of 0.01 and sigma for terminal atoms of 0.02
4. Rigid body (RIGU) restrains
 C3, C4, C5, C6, C7, C8, C3A, C4A, C5A, C6A, C7A, C8A
 with sigma for 1-2 distances of 0.005 and sigma for 1-3 distances of 0.005
 C11, C12, C13, C14, C15, C16, C11A, C12A, C13A, C14A, C15A, C16A
 with sigma for 1-2 distances of 0.005 and sigma for 1-3 distances of 0.005
 B1, F1, F2, F3, F4
 with sigma for 1-2 distances of 0.005 and sigma for 1-3 distances of 0.005
5. Same fragment restrains
{C3, C4, C5, C6, C7, C8} sigma for 1-2: 0.01, 1-3: 0.1
as
{C3A, C4A, C5A, C6A, C7A, C8A}
{C3, C4, C5, C6, C7, C8} sigma for 1-2: 0.01, 1-3: 0.1
as
{C11, C12, C13, C14, C15, C16}
{C3, C4, C5, C6, C7, C8} sigma for 1-2: 0.01, 1-3: 0.01
as
{C11A, C12A, C13A, C14A, C15A, C16A}
{B1, F1, F3, F4, F2} sigma for 1-2: 0.02, 1-3: 0.04
{B1, F2, F3, F1, F4} sigma for 1-2: 0.02, 1-3: 0.04
as
{B1, F1, F2, F3, F4}
6. Others
 Sof(C3A)=Sof(H3A)=Sof(C4A)=Sof(H4AA)=Sof(H4AB)=Sof(C5A)=Sof(H5AA)=Sof(H5AB)=
 Sof(C6A)=Sof(H6AA)=Sof(H6AB)=Sof(C7A)=Sof(H7AA)=Sof(H7AB)=Sof(C8A)=Sof(H8AA)=
 Sof(H8AB)=1-FVAR(1)
 Sof(C3)=Sof(H3)=Sof(C4)=Sof(H4A)=Sof(H4B)=Sof(C5)=Sof(H5A)=Sof(H5B)=Sof(C6)=
 Sof(H6A)=Sof(H6B)=Sof(C7)=Sof(H7A)=Sof(H7B)=Sof(C8)=Sof(H8A)=Sof(H8B)=FVAR(1)
 Sof(C11A)=Sof(H11A)=Sof(C12A)=Sof(H12C)=Sof(H12D)=Sof(C13A)=Sof(H13C)=
 Sof(H13D)=Sof(C14A)=Sof(H14C)=Sof(H14D)=Sof(C15A)=Sof(H15C)=Sof(H15D)=
 Sof(C16A)=Sof(H16C)=Sof(H16D)=1-FVAR(2)
 Sof(C11)=Sof(H11)=Sof(C12)=Sof(H12A)=Sof(H12B)=Sof(C13)=Sof(H13A)=Sof(H13B)=
 Sof(C14)=Sof(H14A)=Sof(H14B)=Sof(C15)=Sof(H15A)=Sof(H15B)=Sof(C16)=Sof(H16A)=
 Sof(H16B)=FVAR(2)
 Fixed Sof: B1(0.5) F1(0.5) F2(0.5) F3(0.5) F4(0.5)
7.a Ternary CH refined with riding coordinates:
 C3(H3), C3A(H3A), C11(H11), C11A(H11A)
7.b Secondary CH2 refined with riding coordinates:
 C4(H4A,H4B), C5(H5A,H5B), C6(H6A,H6B), C7(H7A,H7B), C8(H8A,H8B), C4A(H4AA,
 H4AB), C5A(H5AA,H5AB), C6A(H6AA,H6AB), C7A(H7AA,H7AB), C8A(H8AA,H8AB),
 C12(H12A,H12B), C13(H13A,H13B), C14(H14A,H14B), C15(H15A,H15B), C16(H16A,H16B),
  C12A(H12C,H12D), C13A(H13C,H13D), C14A(H14C,H14D), C15A(H15C,H15D), C16A(H16C,
 H16D)
7.c Aromatic/amide H refined with riding coordinates:
 C2(H2), C10(H10)
;

loop_
_space_group_symop_operation_xyz
'x, y, z'
'-x, -y, z+1/2'
'-y, x, z+3/4'
'y, -x, z+1/4'
'-x, y, -z'
'x, -y, -z+1/2'
'y, x, -z+1/4'
'-y, -x, -z+3/4'

loop_
_atom_site_label
_atom_site_type_symbol
_atom_site_fract_x
_atom_site_fract_y
_atom_site_fract_z
_atom_site_U_iso_or_equiv
_atom_site_adp_type
_atom_site_occupancy
_atom_site_site_symmetry_order
_atom_site_calc_flag
_atom_site_refinement_flags_posn
_atom_site_refinement_flags_adp
_atom_site_refinement_flags_occupancy
_atom_site_disorder_assembly
_atom_site_disorder_group
Au1 Au 0.23286(3) 0.5000 0.2500 0.0598(2) Uani 1 2 d S T P . .
N1 N 0.0297(6) 0.4274(6) 0.2724(5) 0.073(2) Uani 1 1 d D . . . .
N2 N 0.4358(6) 0.5764(7) 0.2445(7) 0.081(2) Uani 1 1 d . . . . .
C1 C 0.0906(8) 0.5000 0.2500 0.061(2) Uani 1 2 d S T P A .
C2 C -0.0651(7) 0.4563(10) 0.2647(9) 0.090(4) Uani 1 1 d . . . . .
H2 H -0.1189 0.4205 0.2780 0.108 Uiso 1 1 calc R . . . .
C3 C 0.063(2) 0.3336(9) 0.3003(11) 0.081(3) Uani 0.679(19) 1 d D U . A 1
H3 H 0.1311 0.3271 0.2866 0.097 Uiso 0.679(19) 1 calc R . . A 1
C4 C 0.0090(15) 0.2518(10) 0.2629(13) 0.087(3) Uani 0.679(19) 1 d D U . A 1
H4A H 0.0161 0.2551 0.2070 0.104 Uiso 0.679(19) 1 calc R . . A 1
H4B H -0.0587 0.2568 0.2752 0.104 Uiso 0.679(19) 1 calc R . . A 1
C5 C 0.0482(16) 0.1572(11) 0.2925(11) 0.092(3) Uani 0.679(19) 1 d D U . A 1
H5A H 0.0121 0.1046 0.2701 0.111 Uiso 0.679(19) 1 calc R . . A 1
H5B H 0.1147 0.1504 0.2770 0.111 Uiso 0.679(19) 1 calc R . . A 1
C6 C 0.0408(16) 0.1535(13) 0.3798(11) 0.095(4) Uani 0.679(19) 1 d D U . A 1
H6A H 0.0678 0.0936 0.3985 0.114 Uiso 0.679(19) 1 calc R . . A 1
H6B H -0.0262 0.1556 0.3950 0.114 Uiso 0.679(19) 1 calc R . . A 1
C7 C 0.0940(14) 0.2372(11) 0.4161(12) 0.092(3) Uani 0.679(19) 1 d D U . A 1
H7A H 0.0876 0.2341 0.4720 0.110 Uiso 0.679(19) 1 calc R . . A 1
H7B H 0.1617 0.2326 0.4035 0.110 Uiso 0.679(19) 1 calc R . . A 1
C8 C 0.0554(15) 0.3323(12) 0.3875(11) 0.086(3) Uani 0.679(19) 1 d D U . A 1
H8A H -0.0110 0.3398 0.4031 0.104 Uiso 0.679(19) 1 calc R . . A 1
H8B H 0.0923 0.3847 0.4096 0.104 Uiso 0.679(19) 1 calc R . . A 1
C3A C 0.063(4) 0.3325(16) 0.298(2) 0.083(4) Uani 0.321(19) 1 d D U . A 2
H3A H 0.1333 0.3399 0.2986 0.100 Uiso 0.321(19) 1 calc R . . A 2
C4A C 0.047(3) 0.262(2) 0.232(2) 0.086(4) Uani 0.321(19) 1 d D U . A 2
H4AA H 0.0825 0.2833 0.1868 0.103 Uiso 0.321(19) 1 calc R . . A 2
H4AB H -0.0202 0.2606 0.2192 0.103 Uiso 0.321(19) 1 calc R . . A 2
C5A C 0.080(3) 0.162(2) 0.254(2) 0.090(4) Uani 0.321(19) 1 d D U . A 2
H5AA H 0.0519 0.1170 0.2179 0.108 Uiso 0.321(19) 1 calc R . . A 2
H5AB H 0.1492 0.1588 0.2479 0.108 Uiso 0.321(19) 1 calc R . . A 2
C6A C 0.055(4) 0.131(2) 0.335(2) 0.094(4) Uani 0.321(19) 1 d D U . A 2
H6AA H -0.0131 0.1172 0.3377 0.113 Uiso 0.321(19) 1 calc R . . A 2
H6AB H 0.0889 0.0715 0.3467 0.113 Uiso 0.321(19) 1 calc R . . A 2
C7A C 0.079(4) 0.203(2) 0.397(2) 0.092(4) Uani 0.321(19) 1 d D U . A 2
H7AA H 0.1483 0.2070 0.4028 0.110 Uiso 0.321(19) 1 calc R . . A 2
H7AB H 0.0530 0.1816 0.4465 0.110 Uiso 0.321(19) 1 calc R . . A 2
C8A C 0.040(3) 0.302(2) 0.380(2) 0.087(4) Uani 0.321(19) 1 d D U . A 2
H8AA H -0.0287 0.3020 0.3866 0.105 Uiso 0.321(19) 1 calc R . . A 2
H8AB H 0.0676 0.3479 0.4155 0.105 Uiso 0.321(19) 1 calc R . . A 2
C9 C 0.3780(8) 0.5000 0.2500 0.066(2) Uani 1 2 d S T P B .
C10 C 0.5307(8) 0.5467(11) 0.2454(13) 0.113(5) Uani 1 1 d . . . . .
H10 H 0.5844 0.5858 0.2403 0.136 Uiso 1 1 calc R . . . .
C11 C 0.4007(17) 0.6748(12) 0.2382(10) 0.092(3) Uani 0.827(16) 1 d D U . B 1
H11 H 0.3353 0.6756 0.2590 0.110 Uiso 0.827(16) 1 calc R . . B 1
C12 C 0.3948(17) 0.7068(12) 0.1552(10) 0.104(3) Uani 0.827(16) 1 d D U . B 1
H12A H 0.3545 0.6629 0.1261 0.125 Uiso 0.827(16) 1 calc R . . B 1
H12B H 0.4583 0.7062 0.1322 0.125 Uiso 0.827(16) 1 calc R . . B 1
C13 C 0.3534(16) 0.8070(11) 0.1510(12) 0.112(4) Uani 0.827(16) 1 d D U . B 1
H13A H 0.3488 0.8270 0.0972 0.135 Uiso 0.827(16) 1 calc R . . B 1
H13B H 0.2894 0.8074 0.1731 0.135 Uiso 0.827(16) 1 calc R . . B 1
C14 C 0.4171(17) 0.8756(14) 0.1950(10) 0.117(4) Uani 0.827(16) 1 d D U . B 1
H14A H 0.4811 0.8751 0.1730 0.140 Uiso 0.827(16) 1 calc R . . B 1
H14B H 0.3918 0.9402 0.1910 0.140 Uiso 0.827(16) 1 calc R . . B 1
C15 C 0.4212(17) 0.8457(11) 0.2788(9) 0.111(4) Uani 0.827(16) 1 d D U . B 1
H15A H 0.3575 0.8492 0.3014 0.133 Uiso 0.827(16) 1 calc R . . B 1
H15B H 0.4627 0.8891 0.3073 0.133 Uiso 0.827(16) 1 calc R . . B 1
C16 C 0.4590(14) 0.7445(10) 0.2856(10) 0.100(3) Uani 0.827(16) 1 d D U . B 1
H16A H 0.5252 0.7428 0.2681 0.120 Uiso 0.827(16) 1 calc R . . B 1
H16B H 0.4578 0.7249 0.3395 0.120 Uiso 0.827(16) 1 calc R . . B 1
C11A C 0.405(7) 0.678(4) 0.238(4) 0.099(4) Uani 0.173(16) 1 d D U . B 2
H11A H 0.4676 0.7086 0.2419 0.118 Uiso 0.173(16) 1 calc R . . B 2
C12A C 0.373(7) 0.719(5) 0.161(3) 0.104(4) Uani 0.173(16) 1 d D U . B 2
H12C H 0.3049 0.7093 0.1544 0.125 Uiso 0.173(16) 1 calc R . . B 2
H12D H 0.4064 0.6860 0.1194 0.125 Uiso 0.173(16) 1 calc R . . B 2
C13A C 0.396(6) 0.825(5) 0.158(3) 0.110(4) Uani 0.173(16) 1 d D U . B 2
H13C H 0.4651 0.8341 0.1616 0.132 Uiso 0.173(16) 1 calc R . . B 2
H13D H 0.3741 0.8517 0.1098 0.132 Uiso 0.173(16) 1 calc R . . B 2
C14A C 0.348(6) 0.876(3) 0.225(3) 0.113(4) Uani 0.173(16) 1 d D U . B 2
H14C H 0.3652 0.9429 0.2246 0.135 Uiso 0.173(16) 1 calc R . . B 2
H14D H 0.2788 0.8710 0.2194 0.135 Uiso 0.173(16) 1 calc R . . B 2
C15A C 0.377(6) 0.832(4) 0.302(3) 0.106(5) Uani 0.173(16) 1 d D U . B 2
H15C H 0.3427 0.8644 0.3433 0.127 Uiso 0.173(16) 1 calc R . . B 2
H15D H 0.4450 0.8426 0.3098 0.127 Uiso 0.173(16) 1 calc R . . B 2
C16A C 0.356(6) 0.726(4) 0.306(3) 0.102(4) Uani 0.173(16) 1 d D U . B 2
H16C H 0.2877 0.7148 0.3041 0.122 Uiso 0.173(16) 1 calc R . . B 2
H16D H 0.3808 0.6998 0.3542 0.122 Uiso 0.173(16) 1 calc R . . B 2
B1 B 0.2713(15) 0.2767(14) 0.6233(16) 0.098(4) Uani 0.5 1 d D U . C -1
F1 F 0.2268(12) 0.1917(10) 0.623(2) 0.142(7) Uani 0.5 1 d D U . C -1
F2 F 0.3586(13) 0.2689(17) 0.5904(16) 0.136(7) Uani 0.5 1 d D U . C -1
F3 F 0.2165(18) 0.3392(17) 0.5818(17) 0.164(7) Uani 0.5 1 d D U . C -1
F4 F 0.275(2) 0.310(2) 0.6970(16) 0.163(8) Uani 0.5 1 d D U . C -1

loop_
_atom_site_aniso_label
_atom_site_aniso_U_11
_atom_site_aniso_U_22
_atom_site_aniso_U_33
_atom_site_aniso_U_23
_atom_site_aniso_U_13
_atom_site_aniso_U_12
Au1 0.0620(3) 0.0627(3) 0.0546(3) 0.0044(2) 0.000 0.000
N1 0.061(4) 0.065(4) 0.092(6) 0.004(4) 0.002(4) -0.007(3)
N2 0.069(4) 0.088(5) 0.087(6) 0.000(6) -0.006(5) -0.009(4)
C1 0.052(5) 0.068(6) 0.063(6) 0.004(7) 0.000 0.000
C2 0.052(4) 0.101(7) 0.117(11) 0.006(8) -0.002(5) -0.003(5)
C3 0.078(6) 0.068(5) 0.096(6) 0.010(5) -0.004(5) -0.008(5)
C4 0.091(7) 0.069(5) 0.100(7) 0.009(5) -0.010(6) -0.005(5)
C5 0.100(7) 0.073(6) 0.104(8) 0.011(6) -0.008(6) -0.005(5)
C6 0.100(7) 0.080(7) 0.104(8) 0.015(6) -0.008(6) -0.012(6)
C7 0.093(7) 0.083(7) 0.100(7) 0.015(6) -0.004(6) -0.013(6)
C8 0.089(6) 0.073(6) 0.097(6) 0.010(5) -0.008(5) -0.012(5)
C3A 0.082(7) 0.069(6) 0.098(7) 0.011(6) -0.005(6) -0.008(6)
C4A 0.089(8) 0.070(6) 0.100(8) 0.011(6) -0.008(6) -0.004(6)
C5A 0.096(8) 0.070(7) 0.105(9) 0.009(7) -0.009(7) -0.007(7)
C6A 0.102(8) 0.075(7) 0.106(9) 0.010(7) -0.007(8) -0.008(7)
C7A 0.098(7) 0.075(7) 0.103(8) 0.012(6) -0.005(6) -0.010(6)
C8A 0.088(7) 0.074(7) 0.100(7) 0.012(6) -0.003(6) -0.010(7)
C9 0.052(5) 0.081(7) 0.064(6) 0.010(8) 0.000 0.000
C10 0.061(5) 0.122(9) 0.156(13) -0.025(13) 0.016(9) -0.017(5)
C11 0.102(6) 0.086(6) 0.087(6) 0.006(5) -0.016(5) -0.014(5)
C12 0.118(8) 0.099(6) 0.096(6) 0.009(5) -0.019(6) -0.020(6)
C13 0.127(8) 0.101(7) 0.109(7) 0.015(6) -0.022(6) -0.023(6)
C14 0.133(9) 0.101(7) 0.116(7) 0.011(6) -0.018(7) -0.025(6)
C15 0.129(8) 0.098(7) 0.104(7) 0.001(6) -0.018(6) -0.009(6)
C16 0.114(7) 0.094(6) 0.092(6) -0.004(5) -0.020(6) -0.009(6)
C11A 0.111(8) 0.092(7) 0.092(7) 0.005(6) -0.018(7) -0.015(7)
C12A 0.117(8) 0.097(7) 0.097(7) 0.009(7) -0.019(7) -0.018(7)
C13A 0.125(9) 0.100(8) 0.106(8) 0.010(7) -0.021(7) -0.020(7)
C14A 0.129(9) 0.101(8) 0.108(8) 0.009(7) -0.019(7) -0.016(7)
C15A 0.122(9) 0.096(8) 0.100(8) 0.003(7) -0.020(8) -0.012(8)
C16A 0.117(8) 0.094(7) 0.095(7) 0.002(7) -0.019(7) -0.012(7)
B1 0.079(8) 0.066(8) 0.150(10) -0.010(8) 0.018(9) 0.001(6)
F1 0.126(13) 0.075(8) 0.225(16) -0.008(11) 0.014(16) -0.008(9)
F2 0.087(9) 0.131(13) 0.190(17) -0.008(12) 0.024(10) 0.013(8)
F3 0.156(15) 0.117(11) 0.218(17) 0.006(12) -0.003(13) 0.026(11)
F4 0.164(17) 0.143(15) 0.180(14) -0.022(11) 0.013(12) -0.005(14)

loop_
_atom_type_symbol
_atom_type_description
_atom_type_scat_dispersion_real
_atom_type_scat_dispersion_imag
_atom_type_scat_source
C C 0.0181 0.0091 'International Tables Vol C Tables 4.2.6.8 and 6.1.1.4'
H H 0.0000 0.0000 'International Tables Vol C Tables 4.2.6.8 and 6.1.1.4'
B B 0.0090 0.0039 'International Tables Vol C Tables 4.2.6.8 and 6.1.1.4'
N N 0.0311 0.0180 'International Tables Vol C Tables 4.2.6.8 and 6.1.1.4'
F F 0.0727 0.0534 'International Tables Vol C Tables 4.2.6.8 and 6.1.1.4'
Au Au -4.4197 7.2980 'International Tables Vol C Tables 4.2.6.8 and 6.1.1.4'

loop_
_geom_angle_atom_site_label_1
_geom_angle_atom_site_label_2
_geom_angle_atom_site_label_3
_geom_angle
_geom_angle_site_symmetry_1
_geom_angle_site_symmetry_3
C1 Au1 C9 180.0 . .
C1 N1 C2 110.3(9) . .
C1 N1 C3 123.4(13) . .
C1 N1 C3A 123(3) . .
C2 N1 C3 126.3(14) . .
C2 N1 C3A 126(3) . .
C9 N2 C10 109.7(10) . .
C9 N2 C11 123.4(11) . .
C9 N2 C11A 126(4) . .
C10 N2 C11 126.9(13) . .
C10 N2 C11A 124(4) . .
N1 C1 Au1 128.1(5) . .
N1 C1 Au1 128.1(5) 6_565 .
N1 C1 N1 103.9(10) . 6_565
N1 C2 H2 126.1 . .
C2 C2 N1 107.7(7) 6_565 .
C2 C2 H2 126.1 6_565 .
N1 C3 H3 108.0 . .
N1 C3 C4 111.9(13) . .
N1 C3 C8 108.3(13) . .
C4 C3 H3 108.0 . .
C8 C3 H3 108.0 . .
C8 C3 C4 112.4(18) . .
C3 C4 H4A 109.8 . .
C3 C4 H4B 109.8 . .
C3 C4 C5 109.4(14) . .
H4A C4 H4B 108.2 . .
C5 C4 H4A 109.8 . .
C5 C4 H4B 109.8 . .
C4 C5 H5A 109.7 . .
C4 C5 H5B 109.7 . .
H5A C5 H5B 108.2 . .
C6 C5 C4 110.0(15) . .
C6 C5 H5A 109.7 . .
C6 C5 H5B 109.7 . .
C5 C6 H6A 109.5 . .
C5 C6 H6B 109.5 . .
C5 C6 C7 110.6(15) . .
H6A C6 H6B 108.1 . .
C7 C6 H6A 109.5 . .
C7 C6 H6B 109.5 . .
C6 C7 H7A 109.3 . .
C6 C7 H7B 109.3 . .
H7A C7 H7B 108.0 . .
C8 C7 C6 111.4(14) . .
C8 C7 H7A 109.3 . .
C8 C7 H7B 109.3 . .
C3 C8 C7 108.1(14) . .
C3 C8 H8A 110.1 . .
C3 C8 H8B 110.1 . .
C7 C8 H8A 110.1 . .
C7 C8 H8B 110.1 . .
H8A C8 H8B 108.4 . .
N1 C3A H3A 103.1 . .
N1 C3A C4A 108(2) . .
N1 C3A C8A 118(3) . .
C4A C3A H3A 103.1 . .
C8A C3A H3A 103.1 . .
C8A C3A C4A 119(3) . .
C3A C4A H4AA 109.3 . .
C3A C4A H4AB 109.3 . .
C3A C4A C5A 112(2) . .
H4AA C4A H4AB 108.0 . .
C5A C4A H4AA 109.3 . .
C5A C4A H4AB 109.3 . .
C4A C5A H5AA 108.4 . .
C4A C5A H5AB 108.4 . .
H5AA C5A H5AB 107.5 . .
C6A C5A C4A 115(3) . .
C6A C5A H5AA 108.4 . .
C6A C5A H5AB 108.4 . .
C5A C6A H6AA 108.7 . .
C5A C6A H6AB 108.7 . .
H6AA C6A H6AB 107.6 . .
C7A C6A C5A 114(3) . .
C7A C6A H6AA 108.7 . .
C7A C6A H6AB 108.7 . .
C6A C7A H7AA 109.0 . .
C6A C7A H7AB 109.0 . .
C6A C7A C8A 113(3) . .
H7AA C7A H7AB 107.8 . .
C8A C7A H7AA 109.0 . .
C8A C7A H7AB 109.0 . .
C3A C8A C7A 112(3) . .
C3A C8A H8AA 109.3 . .
C3A C8A H8AB 109.3 . .
C7A C8A H8AA 109.3 . .
C7A C8A H8AB 109.3 . .
H8AA C8A H8AB 107.9 . .
N2 C9 Au1 127.1(5) . .
N2 C9 Au1 127.1(5) 6_565 .
N2 C9 N2 105.9(11) 6_565 .
N2 C10 H10 126.3 . .
C10 C10 N2 107.3(8) 6_565 .
C10 C10 H10 126.3 6_565 .
N2 C11 H11 107.2 . .
N2 C11 C12 111.7(14) . .
N2 C11 C16 112.5(14) . .
C12 C11 H11 107.2 . .
C12 C11 C16 110.8(14) . .
C16 C11 H11 107.2 . .
C11 C12 H12A 109.7 . .
C11 C12 H12B 109.7 . .
C11 C12 C13 110.0(14) . .
H12A C12 H12B 108.2 . .
C13 C12 H12A 109.7 . .
C13 C12 H12B 109.7 . .
C12 C13 H13A 109.7 . .
C12 C13 H13B 109.7 . .
H13A C13 H13B 108.2 . .
C14 C13 C12 109.7(18) . .
C14 C13 H13A 109.7 . .
C14 C13 H13B 109.7 . .
C13 C14 H14A 109.8 . .
C13 C14 H14B 109.8 . .
H14A C14 H14B 108.3 . .
C15 C14 C13 109.3(15) . .
C15 C14 H14A 109.8 . .
C15 C14 H14B 109.8 . .
C14 C15 H15A 109.6 . .
C14 C15 H15B 109.6 . .
C14 C15 C16 110.2(15) . .
H15A C15 H15B 108.1 . .
C16 C15 H15A 109.6 . .
C16 C15 H15B 109.6 . .
C11 C16 C15 111.8(13) . .
C11 C16 H16A 109.3 . .
C11 C16 H16B 109.3 . .
C15 C16 H16A 109.3 . .
C15 C16 H16B 109.3 . .
H16A C16 H16B 107.9 . .
N2 C11A H11A 98.7 . .
N2 C11A C12A 121(4) . .
N2 C11A C16A 120(5) . .
C12A C11A H11A 98.7 . .
C12A C11A C16A 113(2) . .
C16A C11A H11A 98.7 . .
C11A C12A H12C 109.7 . .
C11A C12A H12D 109.7 . .
C11A C12A C13A 109.7(19) . .
H12C C12A H12D 108.2 . .
C13A C12A H12C 109.7 . .
C13A C12A H12D 109.7 . .
C12A C13A H13C 109.7 . .
C12A C13A H13D 109.7 . .
H13C C13A H13D 108.2 . .
C14A C13A C12A 109.8(19) . .
C14A C13A H13C 109.7 . .
C14A C13A H13D 109.7 . .
C13A C14A H14C 109.4 . .
C13A C14A H14D 109.4 . .
H14C C14A H14D 108.0 . .
C15A C14A C13A 111(2) . .
C15A C14A H14C 109.4 . .
C15A C14A H14D 109.4 . .
C14A C15A H15C 109.1 . .
C14A C15A H15D 109.1 . .
C14A C15A C16A 112.6(19) . .
H15C C15A H15D 107.8 . .
C16A C15A H15C 109.1 . .
C16A C15A H15D 109.1 . .
C11A C16A H16C 110.0 . .
C11A C16A H16D 110.0 . .
C15A C16A C11A 108.4(18) . .
C15A C16A H16C 110.0 . .
C15A C16A H16D 110.0 . .
H16C C16A H16D 108.4 . .
F1 B1 F2 110(2) . .
F1 B1 F3 107.6(19) . .
F1 B1 F4 109(2) . .
F2 B1 F3 110(2) . .
F2 B1 F4 113(2) . .
F4 B1 F3 107(2) . .

loop_
_geom_bond_atom_site_label_1
_geom_bond_atom_site_label_2
_geom_bond_distance
_geom_bond_site_symmetry_2
Au1 C1 1.983(11) .
Au1 C9 2.022(11) .
N1 C1 1.376(10) .
N1 C2 1.387(14) .
N1 C3 1.469(15) .
N1 C3A 1.469(17) .
N2 C9 1.339(11) .
N2 C10 1.385(16) .
N2 C11 1.46(2) .
N2 C11A 1.48(5) .
C1 N1 1.376(10) 6_565
C2 C2 1.32(3) 6_565
C2 H2 0.9300 .
C3 H3 0.9800 .
C3 C4 1.512(11) .
C3 C8 1.509(11) .
C4 H4A 0.9700 .
C4 H4B 0.9700 .
C4 C5 1.516(11) .
C5 H5A 0.9700 .
C5 H5B 0.9700 .
C5 C6 1.510(11) .
C6 H6A 0.9700 .
C6 H6B 0.9700 .
C6 C7 1.518(11) .
C7 H7A 0.9700 .
C7 H7B 0.9700 .
C7 C8 1.512(11) .
C8 H8A 0.9700 .
C8 H8B 0.9700 .
C3A H3A 0.9800 .
C3A C4A 1.511(11) .
C3A C8A 1.509(11) .
C4A H4AA 0.9700 .
C4A H4AB 0.9700 .
C4A C5A 1.512(11) .
C5A H5AA 0.9700 .
C5A H5AB 0.9700 .
C5A C6A 1.511(12) .
C6A H6AA 0.9700 .
C6A H6AB 0.9700 .
C6A C7A 1.508(11) .
C7A H7AA 0.9700 .
C7A H7AB 0.9700 .
C7A C8A 1.511(11) .
C8A H8AA 0.9700 .
C8A H8AB 0.9700 .
C9 N2 1.339(11) 6_565
C10 C10 1.31(3) 6_565
C10 H10 0.9300 .
C11 H11 0.9800 .
C11 C12 1.502(10) .
C11 C16 1.507(11) .
C12 H12A 0.9700 .
C12 H12B 0.9700 .
C12 C13 1.512(11) .
C13 H13A 0.9700 .
C13 H13B 0.9700 .
C13 C14 1.510(11) .
C14 H14A 0.9700 .
C14 H14B 0.9700 .
C14 C15 1.506(11) .
C15 H15A 0.9700 .
C15 H15B 0.9700 .
C15 C16 1.511(11) .
C16 H16A 0.9700 .
C16 H16B 0.9700 .
C11A H11A 0.9800 .
C11A C12A 1.509(12) .
C11A C16A 1.509(12) .
C12A H12C 0.9700 .
C12A H12D 0.9700 .
C12A C13A 1.512(12) .
C13A H13C 0.9700 .
C13A H13D 0.9700 .
C13A C14A 1.512(12) .
C14A H14C 0.9700 .
C14A H14D 0.9700 .
C14A C15A 1.508(12) .
C15A H15C 0.9700 .
C15A H15D 0.9700 .
C15A C16A 1.508(12) .
C16A H16C 0.9700 .
C16A H16D 0.9700 .
B1 F1 1.337(17) .
B1 F2 1.347(19) .
B1 F3 1.36(2) .
B1 F4 1.36(2) .

loop_
_geom_torsion_atom_site_label_1
_geom_torsion_atom_site_label_2
_geom_torsion_atom_site_label_3
_geom_torsion_atom_site_label_4
_geom_torsion
_geom_torsion_site_symmetry_4
N1 C3 C4 C5 178.7(18) .
N1 C3 C8 C7 -177.6(15) .
N1 C3A C4A C5A -180(4) .
N1 C3A C8A C7A 180(4) .
N2 C11 C12 C13 177.1(18) .
N2 C11 C16 C15 -179.5(15) .
N2 C11A C12A C13A -150(8) .
N2 C11A C16A C15A 152(7) .
C1 N1 C2 C2 2(2) 6_565
C1 N1 C3 C4 -133.9(17) .
C1 N1 C3 C8 101.7(19) .
C1 N1 C3A C4A -103(4) .
C1 N1 C3A C8A 118(4) .
C2 N1 C1 Au1 179.1(7) .
C2 N1 C1 N1 -0.9(7) 6_565
C2 N1 C3 C4 46(3) .
C2 N1 C3 C8 -78(2) .
C2 N1 C3A C4A 74(5) .
C2 N1 C3A C8A -65(4) .
C3 N1 C1 Au1 -0.8(13) .
C3 N1 C1 N1 179.2(13) 6_565
C3 N1 C2 C2 -177.7(15) 6_565
C3 C4 C5 C6 57(3) .
C4 C3 C8 C7 58(2) .
C4 C5 C6 C7 -57(2) .
C5 C6 C7 C8 58(2) .
C6 C7 C8 C3 -57(2) .
C8 C3 C4 C5 -59(2) .
C3A N1 C1 Au1 -3.1(19) .
C3A N1 C1 N1 176.9(19) 6_565
C3A N1 C2 C2 -175(2) 6_565
C3A C4A C5A C6A 42(5) .
C4A C3A C8A C7A 46(6) .
C4A C5A C6A C7A -48(5) .
C5A C6A C7A C8A 51(5) .
C6A C7A C8A C3A -48(5) .
C8A C3A C4A C5A -42(6) .
C9 N2 C10 C10 -3(3) 6_565
C9 N2 C11 C12 -95.0(18) .
C9 N2 C11 C16 139.6(15) .
C9 N2 C11A C12A -81(6) .
C9 N2 C11A C16A 68(6) .
C10 N2 C9 Au1 -179.0(10) .
C10 N2 C9 N2 1.0(10) 6_565
C10 N2 C11 C12 85(2) .
C10 N2 C11 C16 -41(2) .
C10 N2 C11A C12A 99(5) .
C10 N2 C11A C16A -112(5) .
C11 N2 C9 Au1 0.6(15) .
C11 N2 C9 N2 -179.4(15) 6_565
C11 N2 C10 C10 178(2) 6_565
C11 C12 C13 C14 60(3) .
C12 C11 C16 C15 55(2) .
C12 C13 C14 C15 -61(3) .
C13 C14 C15 C16 59(3) .
C14 C15 C16 C11 -56(3) .
C16 C11 C12 C13 -57(2) .
C11A N2 C9 Au1 1(3) .
C11A N2 C9 N2 -179(3) 6_565
C11A N2 C10 C10 178(4) 6_565
C11A C12A C13A C14A -57(4) .
C12A C11A C16A C15A -57(4) .
C12A C13A C14A C15A 56(4) .
C13A C14A C15A C16A -56(4) .
C14A C15A C16A C11A 55(4) .
C16A C11A C12A C13A 59(4) .
